data_7046052
loop_
_publ_author_name
'Lu, Taotao'
'Wang, Jin-Yun'
'Shi, Lin-Xi'
'Chen, Zhong-Ning'
'Chen, Xue-Tai'
'Xue, Zi-Ling'

_publ_section_title
;
 Synthesis, structures and luminescence properties of
 amine-bis(N-heterocyclic carbene) copper(i) and silver(i) complexes.
;
_journal_issue 19
_journal_name_full 'Dalton transactions (Cambridge, England : 2003)'
_journal_page_first 6742
_journal_page_last 6753
_journal_paper_doi 10.1039/c8dt00599k
_journal_volume 47
_journal_year 2018
_chemical_formula_sum 'C76 H80 Ag3 F18 N16 P3'
_chemical_formula_weight 1976.08
_space_group_crystal_system triclinic
_space_group_IT_number 2
_space_group_name_Hall '-P 1'
_space_group_name_H-M_alt 'P -1'
_symmetry_space_group_name_Hall '-P 1'
_symmetry_space_group_name_H-M 'P -1'
_atom_sites_solution_hydrogens mixed
_audit_creation_method SHELXL-2014/7
_audit_update_record
;
2018-03-13 deposited with the CCDC.
2018-04-16 downloaded from the CCDC.
;
_cell_angle_alpha 83.1070(10)
_cell_angle_beta 69.9220(10)
_cell_angle_gamma 62.2930(10)
_cell_formula_units_Z 2
_cell_length_a 15.2058(9)
_cell_length_b 15.2084(9)
_cell_length_c 21.1536(13)
_cell_measurement_reflns_used 9146
_cell_measurement_temperature 123(2)
_cell_measurement_theta_max 27.24
_cell_measurement_theta_min 2.15
_cell_volume 4063.1(4)
_computing_cell_refinement 'Bruker SMART'
_computing_data_collection 'Bruker SMART'
_computing_data_reduction 'Bruker SAINT'
_computing_molecular_graphics 'Bruker SHELXTL'
_computing_publication_material 'Bruker SHELXTL'
_computing_structure_refinement 'SHELXL-2014/7 (Sheldrick, 2014)'
_computing_structure_solution 'SHELXS-97 (Sheldrick, 1990)'
_diffrn_ambient_temperature 123(2)
_diffrn_measured_fraction_theta_full 0.986
_diffrn_measured_fraction_theta_max 0.976
_diffrn_measurement_device_type 'CCD area detector'
_diffrn_measurement_method 'phi and omega scans'
_diffrn_radiation_type MoK\a
_diffrn_radiation_wavelength 0.71073
_diffrn_reflns_av_R_equivalents 0.0392
_diffrn_reflns_av_unetI/netI 0.0639
_diffrn_reflns_Laue_measured_fraction_full 0.986
_diffrn_reflns_Laue_measured_fraction_max 0.976
_diffrn_reflns_limit_h_max 19
_diffrn_reflns_limit_h_min -19
_diffrn_reflns_limit_k_max 18
_diffrn_reflns_limit_k_min -19
_diffrn_reflns_limit_l_max 27
_diffrn_reflns_limit_l_min -27
_diffrn_reflns_number 36512
_diffrn_reflns_point_group_measured_fraction_full 0.986
_diffrn_reflns_point_group_measured_fraction_max 0.976
_diffrn_reflns_theta_full 25.242
_diffrn_reflns_theta_max 27.353
_diffrn_reflns_theta_min 1.026
_diffrn_source 'fine-focus sealed tube'
_exptl_absorpt_coefficient_mu 0.870
_exptl_absorpt_correction_T_max 0.7223
_exptl_absorpt_correction_T_min 0.6955
_exptl_absorpt_correction_type multi-scan
_exptl_absorpt_process_details sadabs
_exptl_crystal_colour colourless
_exptl_crystal_density_diffrn 1.615
_exptl_crystal_density_method 'not measured'
_exptl_crystal_description block
_exptl_crystal_F_000 1992
_exptl_crystal_size_max 0.450
_exptl_crystal_size_mid 0.440
_exptl_crystal_size_min 0.400
_refine_diff_density_max 1.972
_refine_diff_density_min -1.065
_refine_diff_density_rms 0.200
_refine_ls_extinction_method none
_refine_ls_goodness_of_fit_ref 1.059
_refine_ls_hydrogen_treatment constr
_refine_ls_matrix_type full
_refine_ls_number_parameters 1109
_refine_ls_number_reflns 17973
_refine_ls_number_restraints 137
_refine_ls_restrained_S_all 1.086
_refine_ls_R_factor_all 0.0709
_refine_ls_R_factor_gt 0.0521
_refine_ls_shift/su_max 0.001
_refine_ls_shift/su_mean 0.000
_refine_ls_structure_factor_coef Fsqd
_refine_ls_weighting_details 'w=1/[\s^2^(Fo^2^)+(0.1096P)^2^+3.4252P] where P=(Fo^2^+2Fc^2^)/3'
_refine_ls_weighting_scheme calc
_refine_ls_wR_factor_gt 0.1495
_refine_ls_wR_factor_ref 0.1817
_reflns_Friedel_coverage 0.000
_reflns_number_gt 14012
_reflns_number_total 17973
_reflns_threshold_expression 'I > 2\s(I)'
_cod_data_source_file c8dt00599k2.cif
_cod_data_source_block 9
_cod_depositor_comments 'Adding full bibliography for 7046049--7046053.cif.'
_cod_database_code 7046052
_shelx_shelxl_version_number 2014/7
_shelx_space_group_comment
;
The symmetry employed for this shelxl refinement is uniquely defined
by the following loop, which should always be used as a source of
symmetry information in preference to the above space-group names.
They are only intended as comments.
;
_shelx_estimated_absorpt_t_min 0.696
_shelx_estimated_absorpt_t_max 0.722

loop_
_space_group_symop_operation_xyz
'x, y, z'
'-x, -y, -z'

loop_
_atom_site_label
_atom_site_type_symbol
_atom_site_fract_x
_atom_site_fract_y
_atom_site_fract_z
_atom_site_U_iso_or_equiv
_atom_site_adp_type
_atom_site_occupancy
_atom_site_site_symmetry_order
_atom_site_calc_flag
_atom_site_refinement_flags_posn
_atom_site_refinement_flags_adp
_atom_site_refinement_flags_occupancy
_atom_site_disorder_assembly
_atom_site_disorder_group
Ag1 Ag 0.67043(3) -0.00505(3) 0.16757(2) 0.02058(10) Uani 1 1 d . . . . .
Ag2 Ag 0.75271(3) 0.02280(2) 0.28989(2) 0.01866(10) Uani 1 1 d . . . . .
Ag3 Ag 0.51817(3) 0.06213(2) 0.31421(2) 0.01969(10) Uani 1 1 d . . . . .
F1 F 0.7789(3) 0.1700(3) 0.50593(18) 0.0440(9) Uani 1 1 d . . . . .
F2 F 0.7163(3) -0.0026(3) 0.5017(2) 0.0504(10) Uani 1 1 d . . . . .
F3 F 0.7550(3) 0.1050(4) 0.42650(19) 0.0614(12) Uani 1 1 d . . . . .
F4 F 0.8690(3) 0.0054(3) 0.48022(19) 0.0498(10) Uani 1 1 d . . . . .
F5 F 0.7419(3) 0.0621(3) 0.57950(17) 0.0463(9) Uani 1 1 d . . . . .
F6 F 0.6268(2) 0.1628(3) 0.5261(2) 0.0479(9) Uani 1 1 d . . . . .
F7 F 0.5904(6) 0.6250(4) 0.2828(3) 0.113(2) Uani 1 1 d . . . . .
F8 F 0.6360(5) 0.4747(5) 0.1743(3) 0.106(2) Uani 1 1 d . . . . .
F9 F 0.6778(5) 0.4644(4) 0.2670(3) 0.0919(18) Uani 1 1 d . . . . .
F10 F 0.7082(4) 0.5668(5) 0.1867(3) 0.0881(15) Uani 1 1 d . U . . .
F11 F 0.5404(4) 0.6362(4) 0.1899(3) 0.0762(14) Uani 1 1 d . . . . .
F12 F 0.5146(4) 0.5299(5) 0.2690(3) 0.0894(18) Uani 1 1 d . . . . .
F13 F 0.1712(4) 0.5788(3) 0.1399(2) 0.0560(10) Uani 1 1 d . . . . .
F14 F 0.1071(4) 0.4025(3) 0.1761(2) 0.0649(12) Uani 1 1 d . U . . .
F15 F 0.0903(7) 0.5233(6) 0.2337(3) 0.079(3) Uani 0.752(12) 1 d . . P A 1
F16 F 0.2516(5) 0.4208(4) 0.1684(4) 0.071(3) Uani 0.752(12) 1 d . . P A 1
F17 F 0.1915(8) 0.4524(7) 0.0809(3) 0.089(3) Uani 0.752(12) 1 d . . P A 1
F18 F 0.0318(6) 0.5551(4) 0.1463(5) 0.079(3) Uani 0.752(12) 1 d . . P A 1
F15' F 0.0219(12) 0.5769(11) 0.2033(9) 0.047(6) Uani 0.248(12) 1 d . . P A 2
F16' F 0.171(2) 0.4711(17) 0.2245(9) 0.062(6) Uani 0.248(12) 1 d . U P A 2
F17' F 0.2410(13) 0.4166(12) 0.1176(10) 0.058(6) Uani 0.248(12) 1 d . U P A 2
F18' F 0.095(2) 0.5223(17) 0.0970(10) 0.061(6) Uani 0.248(12) 1 d . U P A 2
N1 N 0.4421(3) 0.0983(3) 0.16682(19) 0.0177(8) Uani 1 1 d . . . . .
N2 N 0.4765(3) -0.0455(3) 0.21148(19) 0.0181(8) Uani 1 1 d . . . . .
N3 N 0.5627(3) -0.0952(3) 0.33331(19) 0.0167(8) Uani 1 1 d . . . . .
H3 H 0.6378 -0.1326 0.3084 0.020 Uiso 1 1 calc R U . . .
N4 N 0.7286(3) -0.1361(3) 0.39347(18) 0.0160(7) Uani 1 1 d . . . . .
N5 N 0.8879(3) -0.1913(3) 0.32418(19) 0.0167(8) Uani 1 1 d . . . . .
N6 N 0.3460(3) 0.2797(3) 0.33034(19) 0.0166(8) Uani 1 1 d . . . . .
N7 N 0.4717(3) 0.2694(3) 0.36168(19) 0.0163(8) Uani 1 1 d . . . . .
N8 N 0.6941(3) 0.1770(3) 0.2579(2) 0.0202(8) Uani 1 1 d . . . . .
H8 H 0.6333 0.1916 0.2444 0.024 Uiso 1 1 calc R U . . .
N9 N 0.8626(3) 0.0384(3) 0.1299(2) 0.0201(8) Uani 1 1 d . . . . .
N10 N 0.9103(3) -0.1199(3) 0.12630(19) 0.0202(8) Uani 1 1 d . . . . .
N11 N 0.5293(4) 0.3161(3) 0.1941(3) 0.0336(11) Uani 1 1 d . . . . .
N12 N 0.9283(4) 0.0484(4) 0.2786(3) 0.0387(12) Uani 1 1 d . . . . .
N13 N 0.7612(3) 0.7170(3) 0.2787(2) 0.0300(10) Uani 1 1 d . . . . .
N14 N 0.9527(11) 0.2741(10) 0.1404(8) 0.190(6) Uani 1 1 d D U . . .
N15 N 0.5567(9) 0.3966(8) 0.5171(7) 0.067(3) Uani 0.659(11) 1 d D U P B 1
N16 N 0.549(2) 0.469(3) 0.0045(18) 0.209(9) Uani 0.560(15) 1 d D U P C 1
N15' N 0.5189(18) 0.4297(19) 0.5192(13) 0.067(3) Uani 0.341(11) 1 d D . P B 2
N16' N 0.860(3) 0.302(3) 0.0159(18) 0.209(9) Uani 0.440(15) 1 d D . P C 2
P1 P 0.74835(10) 0.08342(11) 0.50361(7) 0.0280(3) Uani 1 1 d . . . . .
P2 P 0.60833(13) 0.55205(11) 0.22963(8) 0.0349(3) Uani 1 1 d . U . . .
P3 P 0.13952(12) 0.49014(10) 0.15758(7) 0.0308(3) Uani 1 1 d . . . . .
C1 C 0.4540(4) 0.1856(3) 0.1367(2) 0.0208(10) Uani 1 1 d . . . . .
H1A H 0.5052 0.1918 0.1509 0.025 Uiso 1 1 calc R U . . .
H1B H 0.3874 0.2443 0.1543 0.025 Uiso 1 1 calc R U . . .
C2 C 0.5175(3) 0.0184(3) 0.1857(2) 0.0183(9) Uani 1 1 d . . . . .
C3 C 0.3522(3) 0.0849(3) 0.1808(2) 0.0177(9) Uani 1 1 d . . . . .
C4 C 0.2558(4) 0.1441(4) 0.1717(2) 0.0257(11) Uani 1 1 d . . . . .
H4 H 0.2402 0.2064 0.1539 0.031 Uiso 1 1 calc R U . . .
C5 C 0.1837(4) 0.1065(5) 0.1903(3) 0.0352(14) Uani 1 1 d . . . . .
H5 H 0.1185 0.1437 0.1844 0.042 Uiso 1 1 calc R U . . .
C6 C 0.2081(4) 0.0130(5) 0.2178(3) 0.0372(14) Uani 1 1 d . . . . .
H6 H 0.1587 -0.0110 0.2289 0.045 Uiso 1 1 calc R U . . .
C7 C 0.3028(4) -0.0451(4) 0.2294(3) 0.0278(11) Uani 1 1 d . . . . .
H7 H 0.3175 -0.1062 0.2491 0.033 Uiso 1 1 calc R U . . .
C8 C 0.3745(3) -0.0064(3) 0.2095(2) 0.0177(9) Uani 1 1 d . . . . .
C9 C 0.5313(4) -0.1419(3) 0.2373(2) 0.0211(10) Uani 1 1 d . . . . .
H9A H 0.6064 -0.1662 0.2153 0.025 Uiso 1 1 calc R U . . .
H9B H 0.5118 -0.1885 0.2256 0.025 Uiso 1 1 calc R U . . .
C10 C 0.5078(4) -0.1394(3) 0.3129(2) 0.0210(9) Uani 1 1 d . . . . .
H10A H 0.4327 -0.1013 0.3347 0.025 Uiso 1 1 calc R U . . .
H10B H 0.5287 -0.2066 0.3282 0.025 Uiso 1 1 calc R U . . .
C11 C 0.5500(3) -0.1085(3) 0.4050(2) 0.0193(9) Uani 1 1 d . . . . .
H11A H 0.5703 -0.1780 0.4143 0.023 Uiso 1 1 calc R U . . .
H11B H 0.4765 -0.0704 0.4313 0.023 Uiso 1 1 calc R U . . .
C12 C 0.6167(3) -0.0749(4) 0.4267(2) 0.0205(10) Uani 1 1 d . . . . .
H12A H 0.5983 -0.0061 0.4158 0.025 Uiso 1 1 calc R U . . .
H12B H 0.6010 -0.0789 0.4751 0.025 Uiso 1 1 calc R U . . .
C13 C 0.7907(3) -0.1117(3) 0.3397(2) 0.0159(9) Uani 1 1 d . . . . .
C14 C 0.7842(3) -0.2314(3) 0.4132(2) 0.0190(9) Uani 1 1 d . . . . .
C15 C 0.7551(4) -0.2890(4) 0.4638(2) 0.0243(10) Uani 1 1 d . . . . .
H15 H 0.6865 -0.2655 0.4932 0.029 Uiso 1 1 calc R U . . .
C16 C 0.8318(4) -0.3824(4) 0.4690(3) 0.0293(11) Uani 1 1 d . . . . .
H16 H 0.8146 -0.4229 0.5024 0.035 Uiso 1 1 calc R U . . .
C17 C 0.9361(4) -0.4175(4) 0.4243(3) 0.0296(11) Uani 1 1 d . . . . .
H17 H 0.9864 -0.4805 0.4293 0.036 Uiso 1 1 calc R U . . .
C18 C 0.9652(4) -0.3606(4) 0.3733(3) 0.0241(10) Uani 1 1 d . . . . .
H18 H 1.0334 -0.3842 0.3433 0.029 Uiso 1 1 calc R U . . .
C19 C 0.8862(3) -0.2656(3) 0.3694(2) 0.0179(9) Uani 1 1 d . . . . .
C20 C 0.9811(3) -0.1979(3) 0.2710(2) 0.0181(9) Uani 1 1 d . . . . .
H20A H 0.9616 -0.1395 0.2446 0.022 Uiso 1 1 calc R U . . .
H20B H 1.0088 -0.2555 0.2416 0.022 Uiso 1 1 calc R U . . .
C21 C 0.2821(3) 0.2535(3) 0.3054(2) 0.0183(9) Uani 1 1 d . . . . .
H21A H 0.3233 0.1854 0.2871 0.022 Uiso 1 1 calc R U . . .
H21B H 0.2650 0.2959 0.2689 0.022 Uiso 1 1 calc R U . . .
C22 C 0.4407(4) 0.2155(3) 0.3356(2) 0.0194(9) Uani 1 1 d . . . . .
C23 C 0.3154(3) 0.3756(3) 0.3519(2) 0.0169(9) Uani 1 1 d . . . . .
C24 C 0.2280(3) 0.4649(3) 0.3545(2) 0.0174(9) Uani 1 1 d . . . . .
H24 H 0.1746 0.4694 0.3403 0.021 Uiso 1 1 calc R U . . .
C25 C 0.2239(4) 0.5482(3) 0.3794(2) 0.0233(10) Uani 1 1 d . . . . .
H25 H 0.1665 0.6099 0.3816 0.028 Uiso 1 1 calc R U . . .
C26 C 0.3040(4) 0.5409(3) 0.4009(2) 0.0215(10) Uani 1 1 d . . . . .
H26 H 0.2973 0.5976 0.4187 0.026 Uiso 1 1 calc R U . . .
C27 C 0.3934(4) 0.4517(3) 0.3966(2) 0.0210(10) Uani 1 1 d . . . . .
H27 H 0.4478 0.4474 0.4096 0.025 Uiso 1 1 calc R U . . .
C28 C 0.3968(3) 0.3694(3) 0.3720(2) 0.0151(8) Uani 1 1 d . . . . .
C29 C 0.5712(4) 0.2324(3) 0.3751(2) 0.0217(10) Uani 1 1 d . . . . .
H29A H 0.5956 0.1625 0.3847 0.026 Uiso 1 1 calc R U . . .
H29B H 0.5590 0.2679 0.4149 0.026 Uiso 1 1 calc R U . . .
C30 C 0.6562(4) 0.2448(3) 0.3164(3) 0.0233(10) Uani 1 1 d . . . . .
H30A H 0.6285 0.3129 0.3028 0.028 Uiso 1 1 calc R U . . .
H30B H 0.7149 0.2317 0.3310 0.028 Uiso 1 1 calc R U . . .
C31 C 0.7703(4) 0.1985(4) 0.1997(3) 0.0241(10) Uani 1 1 d . . . . .
H31A H 0.8348 0.1776 0.2096 0.029 Uiso 1 1 calc R U . . .
H31B H 0.7410 0.2697 0.1941 0.029 Uiso 1 1 calc R U . . .
C32 C 0.7960(4) 0.1463(4) 0.1341(3) 0.0247(10) Uani 1 1 d . . . . .
H32A H 0.7306 0.1589 0.1283 0.030 Uiso 1 1 calc R U . . .
H32B H 0.8310 0.1753 0.0971 0.030 Uiso 1 1 calc R U . . .
C33 C 0.8256(4) -0.0293(4) 0.1406(2) 0.0218(10) Uani 1 1 d . . . . .
C34 C 0.9721(4) -0.0087(4) 0.1079(2) 0.0235(10) Uani 1 1 d . . . . .
C35 C 1.0450(4) 0.0277(4) 0.0916(3) 0.0328(12) Uani 1 1 d . . . . .
H35 H 1.0248 0.0955 0.0935 0.039 Uiso 1 1 calc R U . . .
C36 C 1.1492(4) -0.0420(5) 0.0722(3) 0.0416(15) Uani 1 1 d . . . . .
H36 H 1.2006 -0.0206 0.0619 0.050 Uiso 1 1 calc R U . . .
C37 C 1.1806(4) -0.1444(5) 0.0673(3) 0.0402(14) Uani 1 1 d . . . . .
H37 H 1.2519 -0.1885 0.0515 0.048 Uiso 1 1 calc R U . . .
C38 C 1.1079(4) -0.1808(4) 0.0856(3) 0.0309(12) Uani 1 1 d . . . . .
H38 H 1.1282 -0.2487 0.0848 0.037 Uiso 1 1 calc R U . . .
C39 C 1.0024(4) -0.1106(4) 0.1055(2) 0.0219(10) Uani 1 1 d . . . . .
C40 C 0.9040(4) -0.2143(4) 0.1308(3) 0.0246(10) Uani 1 1 d . . . . .
H40A H 0.8698 -0.2230 0.1775 0.030 Uiso 1 1 calc R U . . .
H40B H 0.9747 -0.2688 0.1166 0.030 Uiso 1 1 calc R U . . .
C41 C 0.4876(3) 0.1839(4) 0.0615(2) 0.0192(9) Uani 1 1 d . . . . .
C42 C 0.4707(5) 0.2729(4) 0.0309(3) 0.0320(12) Uani 1 1 d . . . . .
H42 H 0.4367 0.3315 0.0572 0.038 Uiso 1 1 calc R U . . .
C43 C 0.5043(5) 0.2759(5) -0.0399(3) 0.0415(14) Uani 1 1 d . . . . .
H43 H 0.4927 0.3360 -0.0606 0.050 Uiso 1 1 calc R U . . .
C44 C 0.5542(5) 0.1888(5) -0.0776(3) 0.0372(13) Uani 1 1 d . . . . .
H44 H 0.5763 0.1901 -0.1243 0.045 Uiso 1 1 calc R U . . .
C45 C 0.5722(4) 0.1005(4) -0.0481(3) 0.0322(12) Uani 1 1 d . . . . .
H45 H 0.6063 0.0422 -0.0747 0.039 Uiso 1 1 calc R U . . .
C46 C 0.5398(4) 0.0968(4) 0.0217(2) 0.0241(10) Uani 1 1 d . . . . .
H46 H 0.5531 0.0361 0.0417 0.029 Uiso 1 1 calc R U . . .
C47 C 1.0673(3) -0.2060(3) 0.2955(2) 0.0167(9) Uani 1 1 d . . . . .
C48 C 1.0417(4) -0.1603(4) 0.3566(2) 0.0235(10) Uani 1 1 d . . . . .
H48 H 0.9718 -0.1255 0.3832 0.028 Uiso 1 1 calc R U . . .
C49 C 1.1231(4) -0.1670(4) 0.3778(3) 0.0275(11) Uani 1 1 d . . . . .
H49 H 1.1069 -0.1375 0.4190 0.033 Uiso 1 1 calc R U . . .
C50 C 1.2255(4) -0.2167(4) 0.3379(3) 0.0286(11) Uani 1 1 d . . . . .
H50 H 1.2787 -0.2208 0.3522 0.034 Uiso 1 1 calc R U . . .
C51 C 1.2510(4) -0.2612(4) 0.2766(3) 0.0281(11) Uani 1 1 d . . . . .
H51 H 1.3209 -0.2942 0.2495 0.034 Uiso 1 1 calc R U . . .
C52 C 1.1713(4) -0.2563(3) 0.2552(2) 0.0214(10) Uani 1 1 d . . . . .
H52 H 1.1881 -0.2867 0.2142 0.026 Uiso 1 1 calc R U . . .
C53 C 0.1807(4) 0.2636(3) 0.3590(2) 0.0189(9) Uani 1 1 d . . . . .
C54 C 0.1827(4) 0.2096(5) 0.4160(3) 0.0356(13) Uani 1 1 d . . . . .
H54 H 0.2470 0.1683 0.4222 0.043 Uiso 1 1 calc R U . . .
C55 C 0.0924(5) 0.2153(6) 0.4639(3) 0.0452(16) Uani 1 1 d . . . . .
H55 H 0.0957 0.1765 0.5013 0.054 Uiso 1 1 calc R U . . .
C56 C -0.0035(4) 0.2790(4) 0.4562(3) 0.0388(15) Uani 1 1 d . . . . .
H56 H -0.0654 0.2860 0.4897 0.047 Uiso 1 1 calc R U . . .
C57 C -0.0076(4) 0.3317(4) 0.3996(4) 0.0455(16) Uani 1 1 d . . . . .
H57 H -0.0722 0.3730 0.3938 0.055 Uiso 1 1 calc R U . . .
C58 C 0.0857(4) 0.3239(4) 0.3497(3) 0.0383(14) Uani 1 1 d . . . . .
H58 H 0.0829 0.3594 0.3108 0.046 Uiso 1 1 calc R U . . .
C59 C 0.8441(4) -0.2190(4) 0.0880(2) 0.0250(10) Uani 1 1 d . . . . .
C60 C 0.8368(5) -0.1653(5) 0.0311(3) 0.0358(13) Uani 1 1 d . . . . .
H60 H 0.8700 -0.1247 0.0177 0.043 Uiso 1 1 calc R U . . .
C61 C 0.7802(6) -0.1712(5) -0.0067(3) 0.0438(15) Uani 1 1 d . . . . .
H61 H 0.7737 -0.1327 -0.0440 0.053 Uiso 1 1 calc R U . . .
C62 C 0.7345(5) -0.2330(5) 0.0109(3) 0.0401(14) Uani 1 1 d . . . . .
H62 H 0.6993 -0.2390 -0.0153 0.048 Uiso 1 1 calc R U . . .
C63 C 0.7408(5) -0.2869(5) 0.0682(3) 0.0375(13) Uani 1 1 d . . . . .
H63 H 0.7088 -0.3286 0.0806 0.045 Uiso 1 1 calc R U . . .
C64 C 0.7938(4) -0.2796(4) 0.1067(3) 0.0302(11) Uani 1 1 d . . . . .
H64 H 0.7962 -0.3152 0.1456 0.036 Uiso 1 1 calc R U . . .
C65 C 0.4744(4) 0.3966(4) 0.1886(3) 0.0324(12) Uani 1 1 d . . . . .
C66 C 0.4043(6) 0.4994(5) 0.1812(4) 0.0557(19) Uani 1 1 d . . . . .
H66A H 0.3386 0.5043 0.1821 0.084 Uiso 1 1 calc R U . . .
H66B H 0.4358 0.5215 0.1391 0.084 Uiso 1 1 calc R U . . .
H66C H 0.3923 0.5402 0.2175 0.084 Uiso 1 1 calc R U . . .
C67 C 0.9525(5) 0.0759(5) 0.3145(3) 0.0400(14) Uani 1 1 d . . . . .
C68 C 0.9871(6) 0.1097(7) 0.3604(4) 0.072(3) Uani 1 1 d . . . . .
H68A H 1.0187 0.0555 0.3865 0.108 Uiso 1 1 calc R U . . .
H68B H 0.9274 0.1631 0.3900 0.108 Uiso 1 1 calc R U . . .
H68C H 1.0374 0.1325 0.3343 0.108 Uiso 1 1 calc R U . . .
C69 C 0.7976(4) 0.6338(4) 0.2833(3) 0.0308(12) Uani 1 1 d . . . . .
C70 C 0.8472(6) 0.5262(5) 0.2886(5) 0.056(2) Uani 1 1 d . . . . .
H70A H 0.8625 0.4945 0.2469 0.085 Uiso 1 1 calc R U . . .
H70B H 0.8005 0.5078 0.3244 0.085 Uiso 1 1 calc R U . . .
H70C H 0.9113 0.5056 0.2980 0.085 Uiso 1 1 calc R U . . .
C71 C 0.9537(10) 0.3380(9) 0.1016(6) 0.114(4) Uani 1 1 d D U . . .
C72 C 0.9567(10) 0.4262(7) 0.0650(6) 0.102(4) Uani 1 1 d D U . . .
H72A H 0.9067 0.4851 0.0932 0.153 Uiso 1 1 calc R U . . .
H72B H 0.9394 0.4299 0.0248 0.153 Uiso 1 1 calc R U . . .
H72C H 1.0259 0.4209 0.0531 0.153 Uiso 1 1 calc R U . . .
C73 C 0.4606(8) 0.4520(8) 0.5519(5) 0.051(3) Uani 0.659(11) 1 d D U P B 1
C74 C 0.3783(9) 0.5566(9) 0.5500(8) 0.071(3) Uani 0.659(11) 1 d D U P B 1
H74D H 0.3441 0.5875 0.5945 0.107 Uiso 0.659(11) 1 calc R U P B 1
H74E H 0.3273 0.5551 0.5337 0.107 Uiso 0.659(11) 1 calc R U P B 1
H74F H 0.4110 0.5939 0.5205 0.107 Uiso 0.659(11) 1 calc R U P B 1
C75 C 0.633(3) 0.451(4) 0.007(2) 0.213(10) Uani 0.560(15) 1 d D U P C 1
C76 C 0.722(3) 0.443(3) 0.0270(18) 0.165(9) Uani 0.560(15) 1 d D U P C 1
H76A H 0.7406 0.4945 0.0073 0.248 Uiso 0.560(15) 1 calc R U P C 1
H76B H 0.7813 0.3792 0.0116 0.248 Uiso 0.560(15) 1 calc R U P C 1
H76C H 0.7001 0.4497 0.0752 0.248 Uiso 0.560(15) 1 calc R U P C 1
C73' C 0.5861(17) 0.4423(17) 0.4736(11) 0.051(3) Uani 0.341(11) 1 d D . P B 2
C74' C 0.6985(17) 0.404(2) 0.4246(11) 0.071(3) Uani 0.341(11) 1 d D . P B 2
H74A H 0.7182 0.3430 0.4023 0.107 Uiso 0.341(11) 1 calc R U P B 2
H74B H 0.7455 0.3922 0.4490 0.107 Uiso 0.341(11) 1 calc R U P B 2
H74C H 0.7024 0.4525 0.3918 0.107 Uiso 0.341(11) 1 calc R U P B 2
C75' C 0.773(3) 0.366(3) 0.031(2) 0.165(9) Uani 0.440(15) 1 d D U P C 2
C76' C 0.658(3) 0.428(4) 0.040(3) 0.213(10) Uani 0.440(15) 1 d D . P C 2
H76D H 0.6189 0.3967 0.0698 0.320 Uiso 0.440(15) 1 d R U P C 2
H76E H 0.6452 0.4359 -0.0028 0.320 Uiso 0.440(15) 1 d R U P C 2
H76F H 0.6348 0.4928 0.0585 0.320 Uiso 0.440(15) 1 d R U P C 2

loop_
_atom_site_aniso_label
_atom_site_aniso_U_11
_atom_site_aniso_U_22
_atom_site_aniso_U_33
_atom_site_aniso_U_23
_atom_site_aniso_U_13
_atom_site_aniso_U_12
Ag1 0.01612(17) 0.02067(18) 0.02619(19) 0.00146(14) -0.00725(14) -0.00919(14)
Ag2 0.01460(17) 0.01101(16) 0.02612(19) 0.00089(13) -0.00635(14) -0.00264(13)
Ag3 0.01773(17) 0.00979(16) 0.0305(2) -0.00166(13) -0.01159(14) -0.00224(13)
F1 0.0378(18) 0.051(2) 0.052(2) 0.0021(17) -0.0121(16) -0.0285(18)
F2 0.0392(19) 0.043(2) 0.073(3) -0.0168(19) -0.0178(18) -0.0177(17)
F3 0.049(2) 0.105(4) 0.038(2) 0.007(2) -0.0216(18) -0.036(2)
F4 0.0234(16) 0.057(2) 0.056(2) -0.0159(19) -0.0083(16) -0.0065(16)
F5 0.055(2) 0.054(2) 0.0326(18) 0.0016(16) -0.0118(16) -0.0287(19)
F6 0.0191(15) 0.0364(19) 0.073(3) 0.0071(18) -0.0026(16) -0.0106(15)
F7 0.185(7) 0.069(4) 0.104(4) -0.016(3) -0.073(5) -0.051(4)
F8 0.096(4) 0.103(5) 0.117(5) -0.050(4) -0.031(4) -0.035(4)
F9 0.118(4) 0.068(3) 0.147(5) 0.061(3) -0.096(4) -0.064(3)
F10 0.0789(19) 0.102(2) 0.095(2) 0.0212(17) -0.0234(14) -0.0579(17)
F11 0.087(3) 0.067(3) 0.101(4) 0.049(3) -0.064(3) -0.044(3)
F12 0.068(3) 0.127(5) 0.079(3) 0.047(3) -0.016(3) -0.064(3)
F13 0.072(3) 0.043(2) 0.069(3) 0.019(2) -0.034(2) -0.035(2)
F14 0.074(3) 0.036(2) 0.096(3) 0.016(2) -0.037(3) -0.031(2)
F15 0.088(7) 0.099(6) 0.038(3) -0.027(4) 0.002(4) -0.041(6)
F16 0.052(4) 0.041(3) 0.112(7) 0.019(4) -0.042(4) -0.008(3)
F17 0.118(7) 0.098(6) 0.045(4) -0.021(4) -0.010(4) -0.051(6)
F18 0.068(5) 0.034(3) 0.149(10) 0.022(4) -0.076(6) -0.011(3)
F15' 0.034(8) 0.028(8) 0.060(12) -0.009(7) 0.002(8) -0.007(6)
F16' 0.084(14) 0.070(12) 0.043(9) 0.021(8) -0.024(10) -0.047(11)
F17' 0.030(8) 0.044(9) 0.054(12) -0.011(8) 0.012(8) 0.005(7)
F18' 0.085(14) 0.069(12) 0.060(11) 0.008(9) -0.040(10) -0.049(11)
N1 0.0189(18) 0.0116(17) 0.0201(19) -0.0003(15) -0.0080(15) -0.0037(15)
N2 0.0187(18) 0.0164(18) 0.0186(18) 0.0003(15) -0.0070(15) -0.0068(16)
N3 0.0117(16) 0.0133(17) 0.0241(19) 0.0003(15) -0.0054(15) -0.0049(14)
N4 0.0121(16) 0.0160(18) 0.0171(18) 0.0004(14) -0.0056(14) -0.0037(15)
N5 0.0138(17) 0.0146(17) 0.0220(19) 0.0007(15) -0.0093(15) -0.0043(15)
N6 0.0148(17) 0.0155(18) 0.0219(19) 0.0007(15) -0.0085(15) -0.0071(15)
N7 0.0136(17) 0.0095(17) 0.0244(19) -0.0009(14) -0.0085(15) -0.0022(14)
N8 0.0121(17) 0.0123(18) 0.035(2) -0.0004(16) -0.0079(16) -0.0038(15)
N9 0.0170(18) 0.0167(19) 0.026(2) 0.0026(16) -0.0054(16) -0.0088(16)
N10 0.0202(19) 0.0192(19) 0.023(2) 0.0009(16) -0.0086(16) -0.0090(16)
N11 0.035(2) 0.023(2) 0.052(3) 0.001(2) -0.024(2) -0.013(2)
N12 0.025(2) 0.030(3) 0.057(3) 0.008(2) -0.014(2) -0.010(2)
N13 0.024(2) 0.023(2) 0.037(2) -0.0087(19) -0.0118(19) -0.0018(18)
N14 0.147(8) 0.154(9) 0.247(10) 0.041(8) -0.002(7) -0.102(7)
N15 0.110(7) 0.043(6) 0.083(5) 0.012(4) -0.073(5) -0.036(5)
N16 0.212(12) 0.197(11) 0.211(11) 0.010(8) -0.062(8) -0.093(8)
N15' 0.110(7) 0.043(6) 0.083(5) 0.012(4) -0.073(5) -0.036(5)
N16' 0.212(12) 0.197(11) 0.211(11) 0.010(8) -0.062(8) -0.093(8)
P1 0.0189(6) 0.0375(8) 0.0256(6) -0.0085(6) -0.0042(5) -0.0110(6)
P2 0.0509(9) 0.0293(7) 0.0374(8) 0.0077(6) -0.0199(7) -0.0262(7)
P3 0.0333(7) 0.0205(6) 0.0335(7) 0.0015(6) -0.0135(6) -0.0063(6)
C1 0.028(2) 0.011(2) 0.024(2) 0.0003(18) -0.010(2) -0.0090(19)
C2 0.017(2) 0.019(2) 0.019(2) -0.0017(18) -0.0063(17) -0.0070(18)
C3 0.017(2) 0.021(2) 0.014(2) -0.0050(17) -0.0046(17) -0.0059(18)
C4 0.022(2) 0.026(2) 0.021(2) -0.004(2) -0.0088(19) -0.003(2)
C5 0.015(2) 0.048(3) 0.037(3) -0.012(3) -0.010(2) -0.005(2)
C6 0.020(3) 0.062(4) 0.036(3) -0.009(3) -0.004(2) -0.025(3)
C7 0.022(2) 0.039(3) 0.026(2) 0.000(2) -0.002(2) -0.020(2)
C8 0.016(2) 0.021(2) 0.017(2) -0.0033(18) -0.0070(17) -0.0078(18)
C9 0.022(2) 0.011(2) 0.028(2) 0.0017(18) -0.011(2) -0.0044(18)
C10 0.022(2) 0.017(2) 0.028(2) 0.0046(19) -0.011(2) -0.0108(19)
C11 0.017(2) 0.018(2) 0.020(2) 0.0003(18) -0.0034(18) -0.0080(18)
C12 0.012(2) 0.022(2) 0.021(2) -0.0053(18) -0.0007(17) -0.0032(18)
C13 0.0142(19) 0.014(2) 0.020(2) -0.0017(17) -0.0080(17) -0.0047(17)
C14 0.014(2) 0.019(2) 0.021(2) -0.0012(18) -0.0081(18) -0.0027(18)
C15 0.021(2) 0.029(3) 0.021(2) 0.003(2) -0.0052(19) -0.011(2)
C16 0.032(3) 0.028(3) 0.027(3) 0.010(2) -0.011(2) -0.013(2)
C17 0.027(3) 0.021(2) 0.035(3) 0.009(2) -0.017(2) -0.004(2)
C18 0.017(2) 0.020(2) 0.030(3) 0.001(2) -0.009(2) -0.0023(19)
C19 0.017(2) 0.018(2) 0.020(2) 0.0020(18) -0.0101(18) -0.0071(18)
C20 0.0119(19) 0.019(2) 0.017(2) -0.0009(17) -0.0041(17) -0.0022(17)
C21 0.019(2) 0.019(2) 0.019(2) -0.0041(18) -0.0082(18) -0.0073(18)
C22 0.020(2) 0.015(2) 0.020(2) 0.0007(17) -0.0080(18) -0.0046(18)
C23 0.018(2) 0.013(2) 0.017(2) -0.0003(17) -0.0045(17) -0.0059(17)
C24 0.0140(19) 0.018(2) 0.018(2) 0.0010(17) -0.0056(17) -0.0048(17)
C25 0.023(2) 0.012(2) 0.029(3) 0.0020(19) -0.012(2) -0.0010(18)
C26 0.022(2) 0.011(2) 0.030(3) -0.0008(18) -0.011(2) -0.0043(18)
C27 0.023(2) 0.016(2) 0.026(2) 0.0015(19) -0.012(2) -0.0081(19)
C28 0.0112(18) 0.012(2) 0.016(2) -0.0014(16) -0.0029(16) -0.0012(16)
C29 0.020(2) 0.014(2) 0.030(3) -0.0030(19) -0.013(2) -0.0028(18)
C30 0.018(2) 0.013(2) 0.038(3) -0.004(2) -0.012(2) -0.0041(18)
C31 0.023(2) 0.015(2) 0.034(3) 0.004(2) -0.008(2) -0.0105(19)
C32 0.022(2) 0.017(2) 0.031(3) 0.006(2) -0.006(2) -0.0088(19)
C33 0.020(2) 0.025(2) 0.024(2) 0.0042(19) -0.0123(19) -0.010(2)
C34 0.017(2) 0.026(2) 0.024(2) -0.001(2) -0.0040(19) -0.009(2)
C35 0.023(3) 0.029(3) 0.043(3) 0.004(2) -0.007(2) -0.013(2)
C36 0.022(3) 0.046(4) 0.062(4) 0.008(3) -0.010(3) -0.023(3)
C37 0.017(2) 0.041(3) 0.056(4) 0.006(3) -0.010(2) -0.009(2)
C38 0.022(2) 0.025(3) 0.040(3) 0.004(2) -0.009(2) -0.008(2)
C39 0.016(2) 0.027(2) 0.021(2) -0.0010(19) -0.0047(18) -0.010(2)
C40 0.029(2) 0.020(2) 0.029(3) 0.004(2) -0.015(2) -0.011(2)
C41 0.015(2) 0.022(2) 0.023(2) -0.0005(19) -0.0057(18) -0.0092(18)
C42 0.043(3) 0.026(3) 0.029(3) -0.001(2) -0.009(2) -0.019(2)
C43 0.061(4) 0.035(3) 0.036(3) 0.012(3) -0.015(3) -0.030(3)
C44 0.040(3) 0.045(3) 0.019(2) 0.000(2) -0.003(2) -0.018(3)
C45 0.028(3) 0.033(3) 0.026(3) -0.007(2) -0.005(2) -0.008(2)
C46 0.025(2) 0.020(2) 0.025(2) -0.001(2) -0.011(2) -0.006(2)
C47 0.016(2) 0.017(2) 0.017(2) 0.0036(17) -0.0069(17) -0.0069(17)
C48 0.020(2) 0.029(3) 0.025(2) 0.000(2) -0.0112(19) -0.011(2)
C49 0.037(3) 0.033(3) 0.024(2) 0.004(2) -0.018(2) -0.021(2)
C50 0.030(3) 0.029(3) 0.044(3) 0.011(2) -0.024(2) -0.022(2)
C51 0.014(2) 0.021(2) 0.047(3) 0.002(2) -0.009(2) -0.0063(19)
C52 0.018(2) 0.014(2) 0.029(2) -0.0007(18) -0.0056(19) -0.0055(18)
C53 0.022(2) 0.011(2) 0.025(2) -0.0041(17) -0.0079(19) -0.0075(18)
C54 0.030(3) 0.055(4) 0.028(3) 0.006(3) -0.013(2) -0.022(3)
C55 0.048(4) 0.072(5) 0.029(3) 0.009(3) -0.012(3) -0.039(4)
C56 0.028(3) 0.036(3) 0.048(4) -0.013(3) 0.004(3) -0.020(3)
C57 0.022(3) 0.026(3) 0.079(5) 0.012(3) -0.015(3) -0.007(2)
C58 0.024(3) 0.032(3) 0.056(4) 0.022(3) -0.016(3) -0.013(2)
C59 0.026(2) 0.023(2) 0.023(2) -0.003(2) -0.008(2) -0.008(2)
C60 0.051(3) 0.045(3) 0.026(3) 0.012(2) -0.018(3) -0.033(3)
C61 0.072(4) 0.048(4) 0.033(3) 0.017(3) -0.032(3) -0.037(4)
C62 0.048(3) 0.048(4) 0.037(3) 0.004(3) -0.026(3) -0.024(3)
C63 0.045(3) 0.039(3) 0.043(3) 0.004(3) -0.018(3) -0.029(3)
C64 0.040(3) 0.031(3) 0.029(3) 0.006(2) -0.017(2) -0.020(2)
C65 0.033(3) 0.030(3) 0.044(3) 0.001(2) -0.019(3) -0.017(2)
C66 0.046(4) 0.026(3) 0.097(6) 0.007(3) -0.035(4) -0.011(3)
C67 0.028(3) 0.032(3) 0.048(4) -0.008(3) 0.004(3) -0.013(3)
C68 0.058(5) 0.097(7) 0.070(5) -0.036(5) 0.015(4) -0.058(5)
C69 0.019(2) 0.037(3) 0.031(3) -0.004(2) -0.008(2) -0.008(2)
C70 0.046(4) 0.033(3) 0.102(6) 0.024(4) -0.046(4) -0.016(3)
C71 0.102(5) 0.098(5) 0.130(6) 0.007(4) -0.015(4) -0.054(4)
C72 0.113(9) 0.077(7) 0.110(8) -0.008(6) -0.015(7) -0.052(7)
C73 0.061(5) 0.065(5) 0.048(5) -0.014(4) -0.032(4) -0.033(4)
C74 0.074(8) 0.096(8) 0.074(8) -0.015(6) -0.041(7) -0.047(7)
C75 0.211(13) 0.210(12) 0.214(13) 0.010(9) -0.069(9) -0.091(9)
C76 0.168(10) 0.167(10) 0.162(10) 0.004(5) -0.055(5) -0.077(6)
C73' 0.061(5) 0.065(5) 0.048(5) -0.014(4) -0.032(4) -0.033(4)
C74' 0.074(8) 0.096(8) 0.074(8) -0.015(6) -0.041(7) -0.047(7)
C75' 0.168(10) 0.167(10) 0.162(10) 0.004(5) -0.055(5) -0.077(6)
C76' 0.211(13) 0.210(12) 0.214(13) 0.010(9) -0.069(9) -0.091(9)

loop_
_atom_type_symbol
_atom_type_description
_atom_type_scat_dispersion_real
_atom_type_scat_dispersion_imag
_atom_type_scat_source
C C 0.0033 0.0016 'International Tables Vol C Tables 4.2.6.8 and 6.1.1.4'
H H 0.0000 0.0000 'International Tables Vol C Tables 4.2.6.8 and 6.1.1.4'
N N 0.0061 0.0033 'International Tables Vol C Tables 4.2.6.8 and 6.1.1.4'
F F 0.0171 0.0103 'International Tables Vol C Tables 4.2.6.8 and 6.1.1.4'
P P 0.1023 0.0942 'International Tables Vol C Tables 4.2.6.8 and 6.1.1.4'
Ag Ag -0.8971 1.1015 'International Tables Vol C Tables 4.2.6.8 and 6.1.1.4'

loop_
_geom_angle_atom_site_label_1
_geom_angle_atom_site_label_2
_geom_angle_atom_site_label_3
_geom_angle
_geom_angle_site_symmetry_1
_geom_angle_site_symmetry_3
C2 Ag1 C33 175.08(18) . .
C2 Ag1 Ag3 63.90(12) . .
C33 Ag1 Ag3 120.93(13) . .
C2 Ag1 Ag2 122.61(12) . .
C33 Ag1 Ag2 62.25(13) . .
Ag3 Ag1 Ag2 58.720(11) . .
C13 Ag2 N8 168.71(15) . .
C13 Ag2 Ag3 93.67(12) . .
N8 Ag2 Ag3 82.94(10) . .
C13 Ag2 Ag1 105.43(11) . .
N8 Ag2 Ag1 81.70(10) . .
Ag3 Ag2 Ag1 56.382(10) . .
C22 Ag3 N3 157.47(16) . .
C22 Ag3 Ag1 115.08(13) . .
N3 Ag3 Ag1 87.45(10) . .
C22 Ag3 Ag2 99.03(13) . .
N3 Ag3 Ag2 90.20(9) . .
Ag1 Ag3 Ag2 64.898(11) . .
C2 N1 C3 110.2(4) . .
C2 N1 C1 124.4(4) . .
C3 N1 C1 125.4(4) . .
C2 N2 C8 110.4(4) . .
C2 N2 C9 125.0(4) . .
C8 N2 C9 124.6(4) . .
C11 N3 C10 110.0(4) . .
C11 N3 Ag3 108.1(3) . .
C10 N3 Ag3 116.9(3) . .
C11 N3 H3 107.1 . .
C10 N3 H3 107.1 . .
Ag3 N3 H3 107.1 . .
C13 N4 C14 111.3(4) . .
C13 N4 C12 126.0(4) . .
C14 N4 C12 122.7(4) . .
C13 N5 C19 109.9(4) . .
C13 N5 C20 126.0(4) . .
C19 N5 C20 124.0(4) . .
C22 N6 C23 111.3(4) . .
C22 N6 C21 125.2(4) . .
C23 N6 C21 123.6(4) . .
C22 N7 C28 110.7(4) . .
C22 N7 C29 126.5(4) . .
C28 N7 C29 122.8(4) . .
C30 N8 C31 109.9(4) . .
C30 N8 Ag2 108.9(3) . .
C31 N8 Ag2 115.7(3) . .
C30 N8 H8 107.3 . .
C31 N8 H8 107.3 . .
Ag2 N8 H8 107.3 . .
C33 N9 C34 110.4(4) . .
C33 N9 C32 123.9(4) . .
C34 N9 C32 125.4(4) . .
C33 N10 C39 110.5(4) . .
C33 N10 C40 124.1(4) . .
C39 N10 C40 125.4(4) . .
C73 N15 C74 120.0(9) . 2_666
C75 N16 N16 155(6) . 2_665
C73' N15' C73' 96.8(19) . 2_666
F5 P1 F4 89.8(2) . .
F5 P1 F1 90.4(2) . .
F4 P1 F1 90.0(2) . .
F5 P1 F6 91.0(2) . .
F4 P1 F6 179.1(3) . .
F1 P1 F6 89.7(2) . .
F5 P1 F2 89.5(2) . .
F4 P1 F2 90.7(2) . .
F1 P1 F2 179.3(2) . .
F6 P1 F2 89.60(19) . .
F5 P1 F3 179.9(4) . .
F4 P1 F3 90.1(2) . .
F1 P1 F3 89.6(2) . .
F6 P1 F3 89.1(2) . .
F2 P1 F3 90.5(2) . .
F7 P2 F12 97.3(4) . .
F7 P2 F8 175.6(4) . .
F12 P2 F8 86.3(4) . .
F7 P2 F10 86.5(4) . .
F12 P2 F10 175.8(4) . .
F8 P2 F10 89.9(3) . .
F7 P2 F11 94.6(3) . .
F12 P2 F11 91.5(3) . .
F8 P2 F11 87.9(3) . .
F10 P2 F11 90.0(3) . .
F7 P2 F9 87.8(3) . .
F12 P2 F9 88.4(3) . .
F8 P2 F9 89.7(4) . .
F10 P2 F9 89.9(3) . .
F11 P2 F9 177.6(3) . .
F17' P3 F18' 94.1(13) . .
F15 P3 F18 91.3(5) . .
F15 P3 F17 177.9(5) . .
F18 P3 F17 90.1(5) . .
F17' P3 F14 86.7(8) . .
F15 P3 F14 88.4(3) . .
F18' P3 F14 93.7(7) . .
F18 P3 F14 87.9(3) . .
F17 P3 F14 90.1(4) . .
F17' P3 F13 93.8(8) . .
F15 P3 F13 90.9(3) . .
F18' P3 F13 86.6(7) . .
F18 P3 F13 92.0(3) . .
F17 P3 F13 90.5(3) . .
F14 P3 F13 179.3(3) . .
F17' P3 F16' 93.4(13) . .
F18' P3 F16' 172.2(13) . .
F14 P3 F16' 88.8(7) . .
F13 P3 F16' 90.8(7) . .
F15 P3 F16 89.5(5) . .
F18 P3 F16 178.7(4) . .
F17 P3 F16 89.0(5) . .
F14 P3 F16 91.2(3) . .
F13 P3 F16 88.9(3) . .
F17' P3 F15' 179.1(10) . .
F18' P3 F15' 85.5(12) . .
F14 P3 F15' 94.0(6) . .
F13 P3 F15' 85.4(6) . .
F16' P3 F15' 87.1(11) . .
N1 C1 C41 114.9(4) . .
N1 C1 H1A 108.5 . .
C41 C1 H1A 108.5 . .
N1 C1 H1B 108.5 . .
C41 C1 H1B 108.5 . .
H1A C1 H1B 107.5 . .
N2 C2 N1 106.5(4) . .
N2 C2 Ag1 127.6(3) . .
N1 C2 Ag1 125.6(3) . .
C8 C3 C4 121.6(4) . .
C8 C3 N1 106.1(4) . .
C4 C3 N1 132.3(5) . .
C5 C4 C3 117.3(5) . .
C5 C4 H4 121.4 . .
C3 C4 H4 121.4 . .
C4 C5 C6 120.6(5) . .
C4 C5 H5 119.7 . .
C6 C5 H5 119.7 . .
C7 C6 C5 122.6(5) . .
C7 C6 H6 118.7 . .
C5 C6 H6 118.7 . .
C6 C7 C8 115.8(5) . .
C6 C7 H7 122.1 . .
C8 C7 H7 122.1 . .
C3 C8 C7 122.2(4) . .
C3 C8 N2 106.8(4) . .
C7 C8 N2 131.0(5) . .
N2 C9 C10 113.8(4) . .
N2 C9 H9A 108.8 . .
C10 C9 H9A 108.8 . .
N2 C9 H9B 108.8 . .
C10 C9 H9B 108.8 . .
H9A C9 H9B 107.7 . .
N3 C10 C9 112.6(4) . .
N3 C10 H10A 109.1 . .
C9 C10 H10A 109.1 . .
N3 C10 H10B 109.1 . .
C9 C10 H10B 109.1 . .
H10A C10 H10B 107.8 . .
N3 C11 C12 111.8(4) . .
N3 C11 H11A 109.2 . .
C12 C11 H11A 109.2 . .
N3 C11 H11B 109.2 . .
C12 C11 H11B 109.2 . .
H11A C11 H11B 107.9 . .
N4 C12 C11 111.6(4) . .
N4 C12 H12A 109.3 . .
C11 C12 H12A 109.3 . .
N4 C12 H12B 109.3 . .
C11 C12 H12B 109.3 . .
H12A C12 H12B 108.0 . .
N4 C13 N5 106.2(4) . .
N4 C13 Ag2 128.6(3) . .
N5 C13 Ag2 125.1(3) . .
C19 C14 C15 121.7(4) . .
C19 C14 N4 105.5(4) . .
C15 C14 N4 132.8(4) . .
C16 C15 C14 117.5(4) . .
C16 C15 H15 121.2 . .
C14 C15 H15 121.2 . .
C15 C16 C17 120.9(5) . .
C15 C16 H16 119.5 . .
C17 C16 H16 119.5 . .
C18 C17 C16 121.7(5) . .
C18 C17 H17 119.1 . .
C16 C17 H17 119.1 . .
C17 C18 C19 116.4(4) . .
C17 C18 H18 121.8 . .
C19 C18 H18 121.8 . .
C14 C19 N5 107.0(4) . .
C14 C19 C18 121.8(5) . .
N5 C19 C18 131.2(4) . .
N5 C20 C47 114.3(4) . .
N5 C20 H20A 108.7 . .
C47 C20 H20A 108.7 . .
N5 C20 H20B 108.7 . .
C47 C20 H20B 108.7 . .
H20A C20 H20B 107.6 . .
N6 C21 C53 113.7(3) . .
N6 C21 H21A 108.8 . .
C53 C21 H21A 108.8 . .
N6 C21 H21B 108.8 . .
C53 C21 H21B 108.8 . .
H21A C21 H21B 107.7 . .
N6 C22 N7 106.3(4) . .
N6 C22 Ag3 126.3(3) . .
N7 C22 Ag3 127.3(3) . .
C24 C23 N6 132.4(4) . .
C24 C23 C28 121.6(4) . .
N6 C23 C28 105.9(4) . .
C23 C24 C25 116.6(4) . .
C23 C24 H24 121.7 . .
C25 C24 H24 121.7 . .
C24 C25 C26 121.5(4) . .
C24 C25 H25 119.3 . .
C26 C25 H25 119.3 . .
C27 C26 C25 122.0(4) . .
C27 C26 H26 119.0 . .
C25 C26 H26 119.0 . .
C26 C27 C28 116.1(4) . .
C26 C27 H27 121.9 . .
C28 C27 H27 121.9 . .
C27 C28 N7 132.0(4) . .
C27 C28 C23 122.2(4) . .
N7 C28 C23 105.9(4) . .
N7 C29 C30 112.7(4) . .
N7 C29 H29A 109.1 . .
C30 C29 H29A 109.1 . .
N7 C29 H29B 109.1 . .
C30 C29 H29B 109.1 . .
H29A C29 H29B 107.8 . .
N8 C30 C29 112.2(4) . .
N8 C30 H30A 109.2 . .
C29 C30 H30A 109.2 . .
N8 C30 H30B 109.2 . .
C29 C30 H30B 109.2 . .
H30A C30 H30B 107.9 . .
N8 C31 C32 112.7(4) . .
N8 C31 H31A 109.1 . .
C32 C31 H31A 109.1 . .
N8 C31 H31B 109.1 . .
C32 C31 H31B 109.1 . .
H31A C31 H31B 107.8 . .
N9 C32 C31 114.8(4) . .
N9 C32 H32A 108.6 . .
C31 C32 H32A 108.6 . .
N9 C32 H32B 108.6 . .
C31 C32 H32B 108.6 . .
H32A C32 H32B 107.5 . .
N9 C33 N10 106.8(4) . .
N9 C33 Ag1 128.6(3) . .
N10 C33 Ag1 124.5(3) . .
C35 C34 N9 132.1(5) . .
C35 C34 C39 121.9(5) . .
N9 C34 C39 106.0(4) . .
C36 C35 C34 116.2(5) . .
C36 C35 H35 121.9 . .
C34 C35 H35 121.9 . .
C35 C36 C37 122.3(5) . .
C35 C36 H36 118.9 . .
C37 C36 H36 118.9 . .
C38 C37 C36 121.3(5) . .
C38 C37 H37 119.3 . .
C36 C37 H37 119.3 . .
C37 C38 C39 116.5(5) . .
C37 C38 H38 121.8 . .
C39 C38 H38 121.8 . .
N10 C39 C34 106.3(4) . .
N10 C39 C38 132.1(5) . .
C34 C39 C38 121.7(5) . .
N10 C40 C59 112.9(4) . .
N10 C40 H40A 109.0 . .
C59 C40 H40A 109.0 . .
N10 C40 H40B 109.0 . .
C59 C40 H40B 109.0 . .
H40A C40 H40B 107.8 . .
C42 C41 C46 119.1(5) . .
C42 C41 C1 117.7(4) . .
C46 C41 C1 123.0(4) . .
C41 C42 C43 120.6(5) . .
C41 C42 H42 119.7 . .
C43 C42 H42 119.7 . .
C44 C43 C42 118.7(6) . .
C44 C43 H43 120.6 . .
C42 C43 H43 120.6 . .
C45 C44 C43 121.3(5) . .
C45 C44 H44 119.3 . .
C43 C44 H44 119.3 . .
C44 C45 C46 120.3(5) . .
C44 C45 H45 119.8 . .
C46 C45 H45 119.8 . .
C41 C46 C45 119.9(5) . .
C41 C46 H46 120.1 . .
C45 C46 H46 120.1 . .
C52 C47 C48 120.5(4) . .
C52 C47 C20 119.4(4) . .
C48 C47 C20 120.1(4) . .
C47 C48 C49 119.2(4) . .
C47 C48 H48 120.4 . .
C49 C48 H48 120.4 . .
C50 C49 C48 120.1(4) . .
C50 C49 H49 119.9 . .
C48 C49 H49 119.9 . .
C49 C50 C51 120.7(5) . .
C49 C50 H50 119.7 . .
C51 C50 H50 119.7 . .
C50 C51 C52 119.9(5) . .
C50 C51 H51 120.1 . .
C52 C51 H51 120.1 . .
C47 C52 C51 119.6(4) . .
C47 C52 H52 120.2 . .
C51 C52 H52 120.2 . .
C58 C53 C54 119.1(5) . .
C58 C53 C21 120.2(5) . .
C54 C53 C21 120.7(4) . .
C55 C54 C53 121.6(6) . .
C55 C54 H54 119.2 . .
C53 C54 H54 119.2 . .
C54 C55 C56 119.5(6) . .
C54 C55 H55 120.2 . .
C56 C55 H55 120.2 . .
C57 C56 C55 119.9(5) . .
C57 C56 H56 120.0 . .
C55 C56 H56 120.0 . .
C56 C57 C58 120.3(6) . .
C56 C57 H57 119.8 . .
C58 C57 H57 119.8 . .
C53 C58 C57 119.5(6) . .
C53 C58 H58 120.3 . .
C57 C58 H58 120.3 . .
C60 C59 C64 118.3(5) . .
C60 C59 C40 122.5(5) . .
C64 C59 C40 119.1(5) . .
C59 C60 C61 120.7(5) . .
C59 C60 H60 119.7 . .
C61 C60 H60 119.7 . .
C62 C61 C60 120.3(6) . .
C62 C61 H61 119.9 . .
C60 C61 H61 119.9 . .
C61 C62 C63 119.5(5) . .
C61 C62 H62 120.2 . .
C63 C62 H62 120.2 . .
C64 C63 C62 120.7(5) . .
C64 C63 H63 119.7 . .
C62 C63 H63 119.7 . .
C63 C64 C59 120.4(5) . .
C63 C64 H64 119.8 . .
C59 C64 H64 119.8 . .
N11 C65 C66 179.6(7) . .
C65 C66 H66A 109.5 . .
C65 C66 H66B 109.5 . .
H66A C66 H66B 109.5 . .
C65 C66 H66C 109.5 . .
H66A C66 H66C 109.5 . .
H66B C66 H66C 109.5 . .
N12 C67 C68 178.4(7) . .
C67 C68 H68A 109.5 . .
C67 C68 H68B 109.5 . .
H68A C68 H68B 109.5 . .
C67 C68 H68C 109.5 . .
H68A C68 H68C 109.5 . .
H68B C68 H68C 109.5 . .
N13 C69 C70 178.5(6) . .
C69 C70 H70A 109.5 . .
C69 C70 H70B 109.5 . .
H70A C70 H70B 109.5 . .
C69 C70 H70C 109.5 . .
H70A C70 H70C 109.5 . .
H70B C70 H70C 109.5 . .
N14 C71 C72 168.1(16) . .
C71 C72 H72A 109.5 . .
C71 C72 H72B 109.5 . .
H72A C72 H72B 109.5 . .
C71 C72 H72C 109.5 . .
H72A C72 H72C 109.5 . .
H72B C72 H72C 109.5 . .
N15 C73 C74 136.8(11) . .
C73 C74 N15 103.2(9) . 2_666
C73 C74 H74D 109.5 . .
N15 C74 H74D 123.1 2_666 .
C73 C74 H74E 109.5 . .
N15 C74 H74E 101.4 2_666 .
H74D C74 H74E 109.5 . .
C73 C74 H74F 109.5 . .
N15 C74 H74F 13.7 2_666 .
H74D C74 H74F 109.5 . .
H74E C74 H74F 109.5 . .
N16 C75 C76 165(4) . .
C75 C76 H76A 109.5 . .
C75 C76 H76B 109.5 . .
H76A C76 H76B 109.5 . .
C75 C76 H76C 109.5 . .
H76A C76 H76C 109.5 . .
H76B C76 H76C 109.5 . .
N15' C73' C74' 151(2) . .
N15' C73' N15' 83.2(19) . 2_666
C74' C73' N15' 126(2) . 2_666
C73' C74' H74A 109.5 . .
C73' C74' H74B 109.5 . .
H74A C74' H74B 109.5 . .
C73' C74' H74C 109.5 . .
H74A C74' H74C 109.5 . .
H74B C74' H74C 109.5 . .
N16' C75' C76' 164(4) . .
C75' C76' H76D 108.9 . .
C75' C76' H76E 110.9 . .
H76D C76' H76E 109.5 . .
C75' C76' H76F 108.6 . .
H76D C76' H76F 109.5 . .
H76E C76' H76F 109.5 . .

loop_
_geom_bond_atom_site_label_1
_geom_bond_atom_site_label_2
_geom_bond_distance
_geom_bond_site_symmetry_2
Ag1 C2 2.081(4) .
Ag1 C33 2.085(5) .
Ag1 Ag3 3.1075(5) .
Ag1 Ag2 3.3792(5) .
Ag2 C13 2.105(5) .
Ag2 N8 2.200(4) .
Ag2 Ag3 3.1892(5) .
Ag3 C22 2.090(4) .
Ag3 N3 2.190(4) .
F1 P1 1.597(4) .
F2 P1 1.604(4) .
F3 P1 1.602(4) .
F4 P1 1.585(4) .
F5 P1 1.578(4) .
F6 P1 1.599(3) .
F7 P2 1.542(5) .
F8 P2 1.569(5) .
F9 P2 1.590(5) .
F10 P2 1.582(5) .
F11 P2 1.587(5) .
F12 P2 1.550(5) .
F13 P3 1.597(4) .
F14 P3 1.590(4) .
F15 P3 1.557(5) .
F16 P3 1.614(6) .
F17 P3 1.583(6) .
F18 P3 1.557(6) .
F15' P3 1.673(13) .
F16' P3 1.603(18) .
F17' P3 1.440(13) .
F18' P3 1.571(18) .
N1 C2 1.361(6) .
N1 C3 1.402(6) .
N1 C1 1.464(6) .
N2 C2 1.353(6) .
N2 C8 1.394(6) .
N2 C9 1.458(6) .
N3 C11 1.463(6) .
N3 C10 1.474(6) .
N3 H3 0.9800 .
N4 C13 1.346(6) .
N4 C14 1.395(6) .
N4 C12 1.456(5) .
N5 C13 1.362(5) .
N5 C19 1.394(6) .
N5 C20 1.443(6) .
N6 C22 1.348(6) .
N6 C23 1.392(5) .
N6 C21 1.464(5) .
N7 C22 1.358(6) .
N7 C28 1.398(5) .
N7 C29 1.467(6) .
N8 C30 1.481(6) .
N8 C31 1.498(6) .
N8 H8 0.9800 .
N9 C33 1.350(6) .
N9 C34 1.393(6) .
N9 C32 1.467(6) .
N10 C33 1.352(6) .
N10 C39 1.387(6) .
N10 C40 1.473(6) .
N11 C65 1.137(7) .
N12 C67 1.140(8) .
N13 C69 1.128(7) .
N14 C71 1.195(8) .
N15 C73 1.285(8) .
N15 C74 1.72(2) 2_666
N16 C75 1.188(9) .
N16 N16 1.40(6) 2_665
N15' C73' 1.213(9) .
N15' C73' 1.84(4) 2_666
N16' C75' 1.188(9) .
C1 C41 1.495(6) .
C1 H1A 0.9700 .
C1 H1B 0.9700 .
C3 C8 1.383(7) .
C3 C4 1.387(6) .
C4 C5 1.384(8) .
C4 H4 0.9300 .
C5 C6 1.400(9) .
C5 H5 0.9300 .
C6 C7 1.386(8) .
C6 H6 0.9300 .
C7 C8 1.391(6) .
C7 H7 0.9300 .
C9 C10 1.514(7) .
C9 H9A 0.9700 .
C9 H9B 0.9700 .
C10 H10A 0.9700 .
C10 H10B 0.9700 .
C11 C12 1.534(6) .
C11 H11A 0.9700 .
C11 H11B 0.9700 .
C12 H12A 0.9700 .
C12 H12B 0.9700 .
C14 C19 1.384(6) .
C14 C15 1.385(7) .
C15 C16 1.378(7) .
C15 H15 0.9300 .
C16 C17 1.414(7) .
C16 H16 0.9300 .
C17 C18 1.382(8) .
C17 H17 0.9300 .
C18 C19 1.401(6) .
C18 H18 0.9300 .
C20 C47 1.517(6) .
C20 H20A 0.9700 .
C20 H20B 0.9700 .
C21 C53 1.519(6) .
C21 H21A 0.9700 .
C21 H21B 0.9700 .
C23 C24 1.380(6) .
C23 C28 1.400(6) .
C24 C25 1.396(6) .
C24 H24 0.9300 .
C25 C26 1.396(7) .
C25 H25 0.9300 .
C26 C27 1.389(6) .
C26 H26 0.9300 .
C27 C28 1.385(6) .
C27 H27 0.9300 .
C29 C30 1.522(7) .
C29 H29A 0.9700 .
C29 H29B 0.9700 .
C30 H30A 0.9700 .
C30 H30B 0.9700 .
C31 C32 1.520(7) .
C31 H31A 0.9700 .
C31 H31B 0.9700 .
C32 H32A 0.9700 .
C32 H32B 0.9700 .
C34 C35 1.385(7) .
C34 C39 1.397(7) .
C35 C36 1.378(8) .
C35 H35 0.9300 .
C36 C37 1.406(9) .
C36 H36 0.9300 .
C37 C38 1.380(8) .
C37 H37 0.9300 .
C38 C39 1.393(7) .
C38 H38 0.9300 .
C40 C59 1.516(7) .
C40 H40A 0.9700 .
C40 H40B 0.9700 .
C41 C42 1.378(7) .
C41 C46 1.386(6) .
C42 C43 1.409(8) .
C42 H42 0.9300 .
C43 C44 1.366(8) .
C43 H43 0.9300 .
C44 C45 1.357(9) .
C44 H44 0.9300 .
C45 C46 1.391(7) .
C45 H45 0.9300 .
C46 H46 0.9300 .
C47 C52 1.384(6) .
C47 C48 1.387(6) .
C48 C49 1.414(7) .
C48 H48 0.9300 .
C49 C50 1.365(8) .
C49 H49 0.9300 .
C50 C51 1.384(8) .
C50 H50 0.9300 .
C51 C52 1.401(7) .
C51 H51 0.9300 .
C52 H52 0.9300 .
C53 C58 1.373(7) .
C53 C54 1.377(8) .
C54 C55 1.368(8) .
C54 H54 0.9300 .
C55 C56 1.380(9) .
C55 H55 0.9300 .
C56 C57 1.362(9) .
C56 H56 0.9300 .
C57 C58 1.408(8) .
C57 H57 0.9300 .
C58 H58 0.9300 .
C59 C60 1.379(8) .
C59 C64 1.398(7) .
C60 C61 1.396(8) .
C60 H60 0.9300 .
C61 C62 1.361(9) .
C61 H61 0.9300 .
C62 C63 1.385(9) .
C62 H62 0.9300 .
C63 C64 1.372(8) .
C63 H63 0.9300 .
C64 H64 0.9300 .
C65 C66 1.452(8) .
C66 H66A 0.9600 .
C66 H66B 0.9600 .
C66 H66C 0.9600 .
C67 C68 1.486(10) .
C68 H68A 0.9600 .
C68 H68B 0.9600 .
C68 H68C 0.9600 .
C69 C70 1.458(9) .
C70 H70A 0.9600 .
C70 H70B 0.9600 .
C70 H70C 0.9600 .
C71 C72 1.479(8) .
C72 H72A 0.9600 .
C72 H72B 0.9600 .
C72 H72C 0.9600 .
C73 C74 1.506(9) .
C74 N15 1.72(2) 2_666
C74 H74D 0.9600 .
C74 H74E 0.9600 .
C74 H74F 0.9600 .
C75 C76 1.507(9) .
C76 H76A 0.9600 .
C76 H76B 0.9600 .
C76 H76C 0.9600 .
C73' C74' 1.529(9) .
C73' N15' 1.84(4) 2_666
C74' H74A 0.9600 .
C74' H74B 0.9600 .
C74' H74C 0.9600 .
C75' C76' 1.507(9) .
C76' H76D 0.9600 .
C76' H76E 0.9600 .
C76' H76F 0.9600 .

loop_
_geom_torsion_atom_site_label_1
_geom_torsion_atom_site_label_2
_geom_torsion_atom_site_label_3
_geom_torsion_atom_site_label_4
_geom_torsion
_geom_torsion_site_symmetry_1
_geom_torsion_site_symmetry_4
C2 N1 C1 C41 96.0(5) . .
C3 N1 C1 C41 -84.4(5) . .
C8 N2 C2 N1 -0.3(5) . .
C9 N2 C2 N1 179.4(4) . .
C8 N2 C2 Ag1 -174.0(3) . .
C9 N2 C2 Ag1 5.6(6) . .
C3 N1 C2 N2 0.0(5) . .
C1 N1 C2 N2 179.5(4) . .
C3 N1 C2 Ag1 173.8(3) . .
C1 N1 C2 Ag1 -6.6(6) . .
C2 N1 C3 C8 0.3(5) . .
C1 N1 C3 C8 -179.2(4) . .
C2 N1 C3 C4 179.5(5) . .
C1 N1 C3 C4 -0.1(7) . .
C8 C3 C4 C5 -2.3(7) . .
N1 C3 C4 C5 178.7(4) . .
C3 C4 C5 C6 0.8(7) . .
C4 C5 C6 C7 1.5(8) . .
C5 C6 C7 C8 -2.2(8) . .
C4 C3 C8 C7 1.6(7) . .
N1 C3 C8 C7 -179.2(4) . .
C4 C3 C8 N2 -179.7(4) . .
N1 C3 C8 N2 -0.5(4) . .
C6 C7 C8 C3 0.7(7) . .
C6 C7 C8 N2 -177.7(5) . .
C2 N2 C8 C3 0.5(5) . .
C9 N2 C8 C3 -179.1(4) . .
C2 N2 C8 C7 179.0(5) . .
C9 N2 C8 C7 -0.6(7) . .
C2 N2 C9 C10 95.3(5) . .
C8 N2 C9 C10 -85.1(5) . .
C11 N3 C10 C9 -171.4(4) . .
Ag3 N3 C10 C9 64.8(4) . .
N2 C9 C10 N3 -75.8(5) . .
C10 N3 C11 C12 173.1(4) . .
Ag3 N3 C11 C12 -58.1(4) . .
C13 N4 C12 C11 100.4(5) . .
C14 N4 C12 C11 -77.1(5) . .
N3 C11 C12 N4 -64.4(5) . .
C14 N4 C13 N5 -0.3(5) . .
C12 N4 C13 N5 -178.0(4) . .
C14 N4 C13 Ag2 -177.7(3) . .
C12 N4 C13 Ag2 4.5(6) . .
C19 N5 C13 N4 -0.6(5) . .
C20 N5 C13 N4 -178.1(4) . .
C19 N5 C13 Ag2 177.0(3) . .
C20 N5 C13 Ag2 -0.5(6) . .
C13 N4 C14 C19 1.0(5) . .
C12 N4 C14 C19 178.9(4) . .
C13 N4 C14 C15 -178.8(5) . .
C12 N4 C14 C15 -0.9(8) . .
C19 C14 C15 C16 -0.2(7) . .
N4 C14 C15 C16 179.6(5) . .
C14 C15 C16 C17 0.2(8) . .
C15 C16 C17 C18 -0.8(8) . .
C16 C17 C18 C19 1.3(8) . .
C15 C14 C19 N5 178.5(4) . .
N4 C14 C19 N5 -1.4(5) . .
C15 C14 C19 C18 0.8(7) . .
N4 C14 C19 C18 -179.1(4) . .
C13 N5 C19 C14 1.3(5) . .
C20 N5 C19 C14 178.8(4) . .
C13 N5 C19 C18 178.7(5) . .
C20 N5 C19 C18 -3.8(7) . .
C17 C18 C19 C14 -1.3(7) . .
C17 C18 C19 N5 -178.4(5) . .
C13 N5 C20 C47 114.8(5) . .
C19 N5 C20 C47 -62.3(5) . .
C22 N6 C21 C53 113.0(5) . .
C23 N6 C21 C53 -66.9(6) . .
C23 N6 C22 N7 0.9(5) . .
C21 N6 C22 N7 -179.0(4) . .
C23 N6 C22 Ag3 176.9(3) . .
C21 N6 C22 Ag3 -3.1(7) . .
C28 N7 C22 N6 -1.1(5) . .
C29 N7 C22 N6 -178.5(4) . .
C28 N7 C22 Ag3 -177.1(3) . .
C29 N7 C22 Ag3 5.6(7) . .
C22 N6 C23 C24 178.2(5) . .
C21 N6 C23 C24 -1.9(8) . .
C22 N6 C23 C28 -0.3(5) . .
C21 N6 C23 C28 179.6(4) . .
N6 C23 C24 C25 -179.6(5) . .
C28 C23 C24 C25 -1.3(7) . .
C23 C24 C25 C26 -0.4(7) . .
C24 C25 C26 C27 2.3(8) . .
C25 C26 C27 C28 -2.2(7) . .
C26 C27 C28 N7 -179.0(5) . .
C26 C27 C28 C23 0.5(7) . .
C22 N7 C28 C27 -179.5(5) . .
C29 N7 C28 C27 -2.0(8) . .
C22 N7 C28 C23 1.0(5) . .
C29 N7 C28 C23 178.4(4) . .
C24 C23 C28 C27 1.3(7) . .
N6 C23 C28 C27 180.0(4) . .
C24 C23 C28 N7 -179.1(4) . .
N6 C23 C28 N7 -0.4(5) . .
C22 N7 C29 C30 92.6(5) . .
C28 N7 C29 C30 -84.4(5) . .
C31 N8 C30 C29 175.0(4) . .
Ag2 N8 C30 C29 -57.3(4) . .
N7 C29 C30 N8 -70.1(5) . .
C30 N8 C31 C32 -168.7(4) . .
Ag2 N8 C31 C32 67.4(5) . .
C33 N9 C32 C31 100.1(5) . .
C34 N9 C32 C31 -86.8(6) . .
N8 C31 C32 N9 -72.2(5) . .
C34 N9 C33 N10 0.5(5) . .
C32 N9 C33 N10 174.5(4) . .
C34 N9 C33 Ag1 -175.6(3) . .
C32 N9 C33 Ag1 -1.6(7) . .
C39 N10 C33 N9 -0.7(5) . .
C40 N10 C33 N9 -179.3(4) . .
C39 N10 C33 Ag1 175.6(3) . .
C40 N10 C33 Ag1 -3.0(7) . .
C33 N9 C34 C35 -178.9(6) . .
C32 N9 C34 C35 7.3(9) . .
C33 N9 C34 C39 -0.1(5) . .
C32 N9 C34 C39 -174.0(4) . .
N9 C34 C35 C36 179.1(6) . .
C39 C34 C35 C36 0.5(8) . .
C34 C35 C36 C37 1.7(10) . .
C35 C36 C37 C38 -3.8(11) . .
C36 C37 C38 C39 3.4(9) . .
C33 N10 C39 C34 0.6(5) . .
C40 N10 C39 C34 179.2(4) . .
C33 N10 C39 C38 179.9(5) . .
C40 N10 C39 C38 -1.5(8) . .
C35 C34 C39 N10 178.6(5) . .
N9 C34 C39 N10 -0.3(5) . .
C35 C34 C39 C38 -0.8(8) . .
N9 C34 C39 C38 -179.7(5) . .
C37 C38 C39 N10 179.6(5) . .
C37 C38 C39 C34 -1.2(8) . .
C33 N10 C40 C59 56.7(6) . .
C39 N10 C40 C59 -121.7(5) . .
N1 C1 C41 C42 161.2(4) . .
N1 C1 C41 C46 -22.5(6) . .
C46 C41 C42 C43 1.0(8) . .
C1 C41 C42 C43 177.5(5) . .
C41 C42 C43 C44 -0.2(9) . .
C42 C43 C44 C45 -0.4(10) . .
C43 C44 C45 C46 0.0(9) . .
C42 C41 C46 C45 -1.4(7) . .
C1 C41 C46 C45 -177.6(5) . .
C44 C45 C46 C41 0.9(8) . .
N5 C20 C47 C52 150.6(4) . .
N5 C20 C47 C48 -31.8(6) . .
C52 C47 C48 C49 -1.1(8) . .
C20 C47 C48 C49 -178.7(5) . .
C47 C48 C49 C50 1.0(8) . .
C48 C49 C50 C51 -0.1(8) . .
C49 C50 C51 C52 -0.8(8) . .
C48 C47 C52 C51 0.3(7) . .
C20 C47 C52 C51 177.9(4) . .
C50 C51 C52 C47 0.7(8) . .
N6 C21 C53 C58 123.0(5) . .
N6 C21 C53 C54 -59.6(6) . .
C58 C53 C54 C55 -0.5(8) . .
C21 C53 C54 C55 -177.9(5) . .
C53 C54 C55 C56 -2.2(10) . .
C54 C55 C56 C57 3.5(9) . .
C55 C56 C57 C58 -2.1(10) . .
C54 C53 C58 C57 1.9(8) . .
C21 C53 C58 C57 179.4(5) . .
C56 C57 C58 C53 -0.6(10) . .
N10 C40 C59 C60 26.4(7) . .
N10 C40 C59 C64 -153.3(5) . .
C64 C59 C60 C61 0.2(9) . .
C40 C59 C60 C61 -179.5(5) . .
C59 C60 C61 C62 -2.4(10) . .
C60 C61 C62 C63 2.7(10) . .
C61 C62 C63 C64 -0.9(10) . .
C62 C63 C64 C59 -1.3(9) . .
C60 C59 C64 C63 1.6(8) . .
C40 C59 C64 C63 -178.7(5) . .
C74 N15 C73 C74 2(2) 2_666 .
N15 C73 C74 N15 -2(2) . 2_666
N16 N16 C75 C76 77(27) 2_665 .
C73' N15' C73' C74' 178(5) 2_666 .
C73' N15' C73' N15' 0.001(3) 2_666 2_666
